data_7706201
loop_
_publ_author_name
'Chatterjee, Sayanti'
'Banerjee, Sridhar'
'Jana, Rahul Dev'
'Bhattacharya, Shrabanti'
'Chakraborty, Biswarup'
'Jannuzzi, Sergio Augusto Venturinelli'

_publ_section_title
;
 Tuning the stereoelectronic factors of iron(II)-2-aminophenolate
 complexes for the reaction with dioxygen: oxygenolytic C-C bond cleavage
 <i>vs</i>. oxidation of complex.
;
_journal_issue 5
_journal_name_full 'Dalton transactions (Cambridge, England : 2003)'
_journal_page_first 1901
_journal_page_last 1912
_journal_paper_doi 10.1039/d0dt03316b
_journal_volume 50
_journal_year 2021
_chemical_formula_sum 'C65 H60 B Fe N7 O'
_chemical_formula_weight 1021.86
_space_group_crystal_system monoclinic
_space_group_IT_number 14
_space_group_name_Hall '-P 2yn'
_space_group_name_H-M_alt 'P 1 21/n 1'
_atom_sites_solution_hydrogens mixed
_audit_creation_method SHELXL-2016/6
_audit_update_record
;
2020-12-03 deposited with the CCDC.	2020-12-21 downloaded from the CCDC.
;
_cell_angle_alpha 90
_cell_angle_beta 95.50
_cell_angle_gamma 90
_cell_formula_units_Z 4
_cell_length_a 19.420
_cell_length_b 11.680
_cell_length_c 23.943
_cell_measurement_reflns_used 9884
_cell_measurement_temperature 100(2)
_cell_measurement_theta_max 31.11
_cell_measurement_theta_min 2.17
_cell_volume 5405.883
_computing_cell_refinement 'Bruker SAINT'
_computing_data_collection 'Bruker APEX2'
_computing_data_reduction 'Bruker SAINT'
_computing_molecular_graphics 'Bruker SHELXTL'
_computing_publication_material 'Mercury 2.3'
_computing_structure_refinement 'SHELXL-2016/6 (Sheldrick, 2016)'
_computing_structure_solution 'SHELXS-97 (Sheldrick 2008)'
_diffrn_ambient_temperature 100(2)
_diffrn_measured_fraction_theta_full 0.999
_diffrn_measured_fraction_theta_max 0.998
_diffrn_measurement_device_type 'Bruker APEX-II CCD'
_diffrn_radiation_type MoK\a
_diffrn_radiation_wavelength 0.71073
_diffrn_reflns_av_R_equivalents 0.0361
_diffrn_reflns_av_unetI/netI 0.0247
_diffrn_reflns_Laue_measured_fraction_full 0.999
_diffrn_reflns_Laue_measured_fraction_max 0.998
_diffrn_reflns_limit_h_max 23
_diffrn_reflns_limit_h_min -24
_diffrn_reflns_limit_k_max 14
_diffrn_reflns_limit_k_min -14
_diffrn_reflns_limit_l_max 28
_diffrn_reflns_limit_l_min -29
_diffrn_reflns_number 67935
_diffrn_reflns_point_group_measured_fraction_full 0.999
_diffrn_reflns_point_group_measured_fraction_max 0.998
_diffrn_reflns_theta_full 25.242
_diffrn_reflns_theta_max 26.372
_diffrn_reflns_theta_min 1.291
_exptl_absorpt_coefficient_mu 0.329
_exptl_absorpt_correction_type none
_exptl_crystal_colour 'light yellow'
_exptl_crystal_density_diffrn 1.256
_exptl_crystal_description square
_exptl_crystal_F_000 2152
_exptl_crystal_size_max 0.350
_exptl_crystal_size_mid 0.300
_exptl_crystal_size_min 0.300
_refine_diff_density_max 0.437
_refine_diff_density_min -0.632
_refine_diff_density_rms 0.080
_refine_ls_extinction_method none
_refine_ls_goodness_of_fit_ref 1.081
_refine_ls_hydrogen_treatment mixed
_refine_ls_matrix_type full
_refine_ls_number_parameters 690
_refine_ls_number_reflns 11034
_refine_ls_number_restraints 226
_refine_ls_restrained_S_all 1.070
_refine_ls_R_factor_all 0.0507
_refine_ls_R_factor_gt 0.0398
_refine_ls_shift/su_max 0.000
_refine_ls_shift/su_mean 0.000
_refine_ls_structure_factor_coef Fsqd
_refine_ls_weighting_details 'w=1/[\s^2^(Fo^2^)+(0.0595P)^2^+3.5810P] where P=(Fo^2^+2Fc^2^)/3'
_refine_ls_weighting_scheme calc
_refine_ls_wR_factor_gt 0.1018
_refine_ls_wR_factor_ref 0.1138
_reflns_Friedel_coverage 0.000
_reflns_number_gt 9486
_reflns_number_total 11034
_reflns_threshold_expression 'I > 2\s(I)'
_cod_data_source_file d0dt03316b2.cif
_cod_data_source_block SC100414_0m_a
_cod_depositor_comments 'Adding full bibliography for 7706201--7706203.cif.'
_cod_original_cell_volume 5405.9
_cod_original_sg_symbol_H-M 'P 21/n'
_cod_database_code 7706201
_shelx_shelxl_version_number 2016/6
_shelx_space_group_comment
;
The symmetry employed for this shelxl refinement is uniquely defined
by the following loop, which should always be used as a source of
symmetry information in preference to the above space-group names.
They are only intended as comments.
;
_shelx_estimated_absorpt_t_min 0.893
_shelx_estimated_absorpt_t_max 0.908

loop_
_space_group_symop_operation_xyz
'x, y, z'
'-x+1/2, y+1/2, -z+1/2'
'-x, -y, -z'
'x-1/2, -y-1/2, z-1/2'

loop_
_atom_site_label
_atom_site_type_symbol
_atom_site_fract_x
_atom_site_fract_y
_atom_site_fract_z
_atom_site_U_iso_or_equiv
_atom_site_adp_type
_atom_site_occupancy
_atom_site_site_symmetry_order
_atom_site_calc_flag
_atom_site_refinement_flags_posn
_atom_site_refinement_flags_adp
_atom_site_refinement_flags_occupancy
_atom_site_disorder_assembly
_atom_site_disorder_group
Fe1 Fe 0.46427(2) 0.56085(2) 0.24331(2) 0.01296(8) Uani 1 1 d . U . . .
O1 O 0.47955(6) 0.67180(10) 0.30200(5) 0.0158(2) Uani 1 1 d . U . . .
N3 N 0.51297(7) 0.53592(12) 0.16834(6) 0.0142(3) Uani 1 1 d . U . . .
N2 N 0.41159(7) 0.33799(12) 0.20229(6) 0.0137(3) Uani 1 1 d . U . . .
N4 N 0.48954(7) 0.44320(12) 0.13740(6) 0.0143(3) Uani 1 1 d . U . . .
N5 N 0.37103(7) 0.58399(12) 0.18249(6) 0.0137(3) Uani 1 1 d . U . . .
N1 N 0.42402(7) 0.39435(12) 0.25250(6) 0.0142(3) Uani 1 1 d . U . . .
N6 N 0.36667(7) 0.50304(12) 0.14079(6) 0.0137(3) Uani 1 1 d . U . . .
N7 N 0.57630(7) 0.51280(13) 0.28144(6) 0.0151(3) Uani 1 1 d . U . . .
C47 C 0.54194(9) 0.68092(15) 0.33136(7) 0.0150(3) Uani 1 1 d . U . . .
C33 C 0.57240(9) 0.56949(15) 0.14903(7) 0.0158(3) Uani 1 1 d . U . . .
C46 C 0.59355(9) 0.60041(15) 0.32344(7) 0.0159(3) Uani 1 1 d . U . . .
C18 C 0.31983(9) 0.65947(14) 0.16919(7) 0.0148(3) Uani 1 1 d . U . . .
C34 C 0.60968(9) 0.67164(15) 0.17240(7) 0.0170(4) Uani 1 1 d . U . . .
C60 C 0.58778(8) 0.39485(15) 0.29512(7) 0.0162(3) Uani 1 1 d . U . . .
C32 C 0.58802(9) 0.49745(15) 0.10537(7) 0.0173(4) Uani 1 1 d . U . . .
H32 H 0.626466 0.501439 0.085084 0.021 Uiso 1 1 calc R U . . .
C3 C 0.39220(9) 0.22826(15) 0.21177(7) 0.0162(3) Uani 1 1 d . U . . .
C31 C 0.53450(9) 0.41898(14) 0.09853(7) 0.0152(3) Uani 1 1 d . U . . .
C10 C 0.41411(9) 0.34739(15) 0.35295(7) 0.0177(4) Uani 1 1 d . U . . .
C2 C 0.39190(9) 0.21385(15) 0.26850(7) 0.0176(4) Uani 1 1 d . U . . .
H2 H 0.380970 0.147362 0.287113 0.021 Uiso 1 1 calc R U . . .
C25 C 0.29007(9) 0.45423(15) 0.05341(7) 0.0163(3) Uani 1 1 d . U . . .
C49 C 0.62589(9) 0.77593(15) 0.39634(7) 0.0185(4) Uani 1 1 d . U . . .
H49 H 0.636925 0.835411 0.421440 0.022 Uiso 1 1 calc R U . . .
C40 C 0.52269(9) 0.32998(15) 0.05499(7) 0.0169(4) Uani 1 1 d . U . . .
C61 C 0.59739(9) 0.31888(16) 0.25163(8) 0.0208(4) Uani 1 1 d . U . . .
H61 H 0.598388 0.346155 0.215224 0.025 Uiso 1 1 calc R U . . .
C1 C 0.41135(9) 0.31921(15) 0.29277(7) 0.0160(3) Uani 1 1 d . U . . .
C16 C 0.31337(9) 0.52886(15) 0.10147(7) 0.0155(3) Uani 1 1 d . U . . .
C30 C 0.33466(9) 0.39735(16) 0.02042(7) 0.0184(4) Uani 1 1 d . U . . .
H30 H 0.382164 0.407704 0.027579 0.022 Uiso 1 1 calc R U . . .
C45 C 0.53778(9) 0.35618(16) 0.00065(8) 0.0190(4) Uani 1 1 d . U . . .
H45 H 0.556970 0.426953 -0.006615 0.023 Uiso 1 1 calc R U . . .
C19 C 0.30303(9) 0.75257(14) 0.20688(8) 0.0166(3) Uani 1 1 d . U . . .
C65 C 0.58579(9) 0.35355(16) 0.34935(8) 0.0207(4) Uani 1 1 d . U . . .
H65 H 0.579152 0.403462 0.378620 0.025 Uiso 1 1 calc R U . . .
C48 C 0.55845(9) 0.77143(15) 0.36989(7) 0.0168(4) Uani 1 1 d . U . . .
C17 C 0.28317(9) 0.62840(15) 0.11824(7) 0.0173(4) Uani 1 1 d . U . . .
H17 H 0.245986 0.667073 0.099485 0.021 Uiso 1 1 calc R U . . .
C56 C 0.50346(10) 0.85931(15) 0.38278(8) 0.0199(4) Uani 1 1 d . U . . .
C50 C 0.67762(9) 0.69689(16) 0.38746(7) 0.0195(4) Uani 1 1 d . U . . .
C4 C 0.37808(9) 0.13923(15) 0.16808(7) 0.0179(4) Uani 1 1 d . U . . .
C24 C 0.31976(9) 0.74489(16) 0.26466(8) 0.0205(4) Uani 1 1 d . U . . .
H24 H 0.343579 0.681256 0.279755 0.025 Uiso 1 1 calc R U . . .
C20 C 0.26628(9) 0.84796(16) 0.18527(9) 0.0219(4) Uani 1 1 d . U . . .
H20 H 0.253335 0.853004 0.146933 0.026 Uiso 1 1 calc R U . . .
C35 C 0.57457(10) 0.76015(16) 0.19638(8) 0.0221(4) Uani 1 1 d . U . . .
H35 H 0.527002 0.754928 0.197894 0.026 Uiso 1 1 calc R U . . .
C44 C 0.52457(10) 0.27826(16) -0.04261(8) 0.0237(4) Uani 1 1 d . U . . .
H44 H 0.535237 0.296479 -0.078600 0.028 Uiso 1 1 calc R U . . .
C59 C 0.47355(10) 0.92038(16) 0.32878(8) 0.0224(4) Uani 1 1 d . U . . .
H59A H 0.509202 0.964803 0.313960 0.034 Uiso 1 1 calc R U . . .
H59B H 0.436485 0.969946 0.337181 0.034 Uiso 1 1 calc R U . . .
H59C H 0.456340 0.864443 0.301561 0.034 Uiso 1 1 calc R U . . .
C51 C 0.65975(9) 0.60797(16) 0.35053(7) 0.0184(4) Uani 1 1 d . U . . .
H51 H 0.692523 0.552815 0.343865 0.022 Uiso 1 1 calc R U . . .
C29 C 0.30921(10) 0.32559(17) -0.02288(8) 0.0227(4) Uani 1 1 d . U . . .
H29 H 0.339640 0.287011 -0.043980 0.027 Uiso 1 1 calc R U . . .
C39 C 0.68111(10) 0.68170(18) 0.16996(8) 0.0236(4) Uani 1 1 d . U . . .
H39 H 0.705316 0.623181 0.154180 0.028 Uiso 1 1 calc R U . . .
C57 C 0.44544(10) 0.79627(16) 0.40959(8) 0.0235(4) Uani 1 1 d . U . . .
H57A H 0.425955 0.738515 0.384279 0.035 Uiso 1 1 calc R U . . .
H57B H 0.410095 0.849921 0.417244 0.035 Uiso 1 1 calc R U . . .
H57C H 0.464044 0.761011 0.443995 0.035 Uiso 1 1 calc R U . . .
C5 C 0.41621(10) 0.03791(15) 0.17372(8) 0.0213(4) Uani 1 1 d . U . . .
H5 H 0.449397 0.028742 0.204063 0.026 Uiso 1 1 calc R U . . .
C62 C 0.60547(10) 0.20279(17) 0.26248(9) 0.0263(4) Uani 1 1 d . U . . .
H62 H 0.611663 0.152479 0.233274 0.032 Uiso 1 1 calc R U . . .
C41 C 0.49623(10) 0.22196(16) 0.06547(8) 0.0228(4) Uani 1 1 d . U . . .
H41 H 0.488047 0.201525 0.101785 0.027 Uiso 1 1 calc R U . . .
C64 C 0.59383(10) 0.23694(17) 0.35944(8) 0.0248(4) Uani 1 1 d . U . . .
H64 H 0.592103 0.209102 0.395666 0.030 Uiso 1 1 calc R U . . .
C9 C 0.32743(10) 0.15071(16) 0.12300(8) 0.0213(4) Uani 1 1 d . U . . .
H9 H 0.300755 0.216886 0.119225 0.026 Uiso 1 1 calc R U . . .
C63 C 0.60437(10) 0.16144(16) 0.31649(9) 0.0269(4) Uani 1 1 d . U . . .
H63 H 0.610628 0.083777 0.323889 0.032 Uiso 1 1 calc R U . . .
C23 C 0.30107(10) 0.83167(17) 0.29983(9) 0.0265(4) Uani 1 1 d . U . . .
H23 H 0.311837 0.825555 0.338412 0.032 Uiso 1 1 calc R U . . .
C36 C 0.60994(11) 0.85635(18) 0.21809(9) 0.0302(5) Uani 1 1 d . U . . .
H36 H 0.586160 0.914371 0.234662 0.036 Uiso 1 1 calc R U . . .
C58 C 0.53204(11) 0.95231(16) 0.42394(8) 0.0267(4) Uani 1 1 d . U . . .
H58A H 0.548774 0.917569 0.458974 0.040 Uiso 1 1 calc R U . . .
H58B H 0.495948 1.005754 0.430017 0.040 Uiso 1 1 calc R U . . .
H58C H 0.569266 0.991785 0.408582 0.040 Uiso 1 1 calc R U . . .
C28 C 0.23832(11) 0.31128(19) -0.03476(8) 0.0285(4) Uani 1 1 d . U . . .
H28 H 0.221120 0.262989 -0.063682 0.034 Uiso 1 1 calc R U . . .
C52 C 0.75249(10) 0.70737(19) 0.41400(8) 0.0268(4) Uani 1 1 d . U . . .
C26 C 0.21878(10) 0.44019(17) 0.04054(8) 0.0226(4) Uani 1 1 d . U . . .
H26 H 0.188142 0.478629 0.061504 0.027 Uiso 1 1 calc R U . . .
C8 C 0.31684(11) 0.06333(17) 0.08377(8) 0.0257(4) Uani 1 1 d . U . . .
H8 H 0.283297 0.071564 0.053609 0.031 Uiso 1 1 calc R U . . .
C15 C 0.41285(11) 0.25847(17) 0.39163(8) 0.0269(4) Uani 1 1 d . U . . .
H15 H 0.412543 0.183119 0.379062 0.032 Uiso 1 1 calc R U . . .
C7 C 0.35599(11) -0.03630(17) 0.08928(8) 0.0269(4) Uani 1 1 d . U . . .
H7 H 0.349204 -0.094137 0.062621 0.032 Uiso 1 1 calc R U . . .
C22 C 0.26651(10) 0.92709(17) 0.27759(10) 0.0298(5) Uani 1 1 d . U . . .
H22 H 0.255016 0.986053 0.301099 0.036 Uiso 1 1 calc R U . . .
C43 C 0.49548(10) 0.17323(18) -0.03219(9) 0.0279(4) Uani 1 1 d . U . . .
H43 H 0.484940 0.121735 -0.061391 0.033 Uiso 1 1 calc R U . . .
C21 C 0.24901(10) 0.93491(16) 0.22043(10) 0.0285(5) Uani 1 1 d . U . . .
H21 H 0.225493 0.999018 0.205553 0.034 Uiso 1 1 calc R U . . .
C38 C 0.71607(11) 0.77860(19) 0.19096(9) 0.0308(5) Uani 1 1 d . U . . .
H38 H 0.763485 0.785077 0.188869 0.037 Uiso 1 1 calc R U . . .
C11 C 0.41529(12) 0.45880(17) 0.37342(8) 0.0287(5) Uani 1 1 d . U . . .
H11 H 0.415914 0.519905 0.348568 0.034 Uiso 1 1 calc R U . . .
C6 C 0.40516(11) -0.04895(16) 0.13469(9) 0.0255(4) Uani 1 1 d . U . . .
H6 H 0.430848 -0.116113 0.138943 0.031 Uiso 1 1 calc R U . . .
C42 C 0.48214(11) 0.14512(17) 0.02188(9) 0.0288(4) Uani 1 1 d . U . . .
H42 H 0.463500 0.073838 0.028994 0.035 Uiso 1 1 calc R U . . .
C13 C 0.41356(13) 0.3911(2) 0.46819(9) 0.0368(5) Uani 1 1 d . U . . .
H13 H 0.413246 0.405693 0.506346 0.044 Uiso 1 1 calc R U . . .
C37 C 0.68044(11) 0.86564(19) 0.21503(9) 0.0330(5) Uani 1 1 d . U . . .
H37 H 0.703990 0.930365 0.229124 0.040 Uiso 1 1 calc R U . . .
C27 C 0.19338(10) 0.3695(2) -0.00318(8) 0.0303(5) Uani 1 1 d . U . . .
H27 H 0.145869 0.361111 -0.011392 0.036 Uiso 1 1 calc R U . . .
C14 C 0.41206(13) 0.28012(19) 0.44844(9) 0.0339(5) Uani 1 1 d . U . . .
H14 H 0.410495 0.219431 0.473425 0.041 Uiso 1 1 calc R U . . .
B1 B 0.41548(10) 0.39780(17) 0.14502(8) 0.0147(4) Uani 1 1 d . U . . .
C12 C 0.41554(15) 0.4800(2) 0.43058(9) 0.0410(6) Uani 1 1 d . U . . .
H12 H 0.417065 0.555128 0.443567 0.049 Uiso 1 1 calc R U . . .
C55 C 0.79883(12) 0.7348(3) 0.36744(10) 0.0464(7) Uani 1 1 d . U . . .
H55A H 0.845950 0.741594 0.383312 0.070 Uiso 1 1 calc R U . . .
H55B H 0.784254 0.805610 0.349692 0.070 Uiso 1 1 calc R U . . .
H55C H 0.795306 0.674368 0.340134 0.070 Uiso 1 1 calc R U . . .
C54 C 0.76113(12) 0.8022(3) 0.45790(11) 0.0488(7) Uani 1 1 d . U . . .
H54A H 0.732021 0.786673 0.487224 0.073 Uiso 1 1 calc R U . . .
H54B H 0.748270 0.874267 0.440644 0.073 Uiso 1 1 calc R U . . .
H54C H 0.808522 0.805366 0.473454 0.073 Uiso 1 1 calc R U . . .
C53 C 0.77607(14) 0.5948(3) 0.44163(13) 0.0555(8) Uani 1 1 d . U . . .
H53A H 0.822930 0.602282 0.458049 0.083 Uiso 1 1 calc R U . . .
H53B H 0.773494 0.535130 0.413943 0.083 Uiso 1 1 calc R U . . .
H53C H 0.746663 0.576054 0.470329 0.083 Uiso 1 1 calc R U . . .
H1 H 0.4004(9) 0.3364(16) 0.1125(8) 0.009(4) Uiso 1 1 d . . . . .
H7A H 0.5987(10) 0.5303(17) 0.2528(9) 0.013(5) Uiso 1 1 d . . . . .

loop_
_atom_site_aniso_label
_atom_site_aniso_U_11
_atom_site_aniso_U_22
_atom_site_aniso_U_33
_atom_site_aniso_U_23
_atom_site_aniso_U_13
_atom_site_aniso_U_12
Fe1 0.01411(13) 0.01191(13) 0.01246(13) -0.00071(9) -0.00086(9) -0.00073(9)
O1 0.0155(6) 0.0146(6) 0.0165(6) -0.0024(5) -0.0026(5) -0.0006(5)
N3 0.0143(7) 0.0138(7) 0.0139(7) 0.0001(5) -0.0022(5) -0.0006(5)
N2 0.0145(7) 0.0118(7) 0.0145(7) -0.0005(5) -0.0002(5) 0.0002(5)
N4 0.0145(7) 0.0145(7) 0.0134(7) 0.0007(5) -0.0008(5) 0.0007(5)
N5 0.0142(7) 0.0111(7) 0.0158(7) -0.0003(5) 0.0006(5) -0.0003(5)
N1 0.0132(7) 0.0152(7) 0.0138(7) -0.0005(5) -0.0005(5) -0.0006(5)
N6 0.0146(7) 0.0121(7) 0.0138(7) 0.0001(5) -0.0014(5) -0.0008(5)
N7 0.0156(7) 0.0161(7) 0.0133(7) 0.0013(6) -0.0009(6) 0.0012(6)
C47 0.0168(8) 0.0149(8) 0.0127(8) 0.0018(6) -0.0008(6) -0.0029(6)
C33 0.0150(8) 0.0181(8) 0.0139(8) 0.0036(6) -0.0014(6) 0.0013(7)
C46 0.0167(8) 0.0158(8) 0.0148(8) 0.0004(7) -0.0012(7) -0.0020(7)
C18 0.0141(8) 0.0114(8) 0.0189(8) 0.0044(6) 0.0019(7) -0.0019(6)
C34 0.0189(8) 0.0195(9) 0.0124(8) 0.0032(7) 0.0002(7) -0.0036(7)
C60 0.0104(8) 0.0176(8) 0.0198(9) 0.0003(7) -0.0027(6) 0.0000(6)
C32 0.0154(8) 0.0201(9) 0.0164(8) 0.0021(7) 0.0016(6) 0.0013(7)
C3 0.0145(8) 0.0135(8) 0.0203(9) 0.0008(7) 0.0000(7) 0.0007(6)
C31 0.0167(8) 0.0153(8) 0.0136(8) 0.0037(6) 0.0006(6) 0.0036(7)
C10 0.0152(8) 0.0208(9) 0.0171(9) 0.0033(7) 0.0009(7) -0.0006(7)
C2 0.0197(9) 0.0138(8) 0.0190(9) 0.0041(7) 0.0006(7) 0.0002(7)
C25 0.0167(8) 0.0178(8) 0.0135(8) 0.0042(6) -0.0024(7) -0.0025(7)
C49 0.0240(9) 0.0167(8) 0.0143(8) -0.0019(7) -0.0001(7) -0.0069(7)
C40 0.0144(8) 0.0185(9) 0.0176(8) -0.0003(7) 0.0007(7) 0.0048(7)
C61 0.0195(9) 0.0223(9) 0.0200(9) 0.0001(7) -0.0008(7) 0.0012(7)
C1 0.0139(8) 0.0159(8) 0.0178(8) 0.0027(7) -0.0005(7) 0.0014(6)
C16 0.0134(8) 0.0164(8) 0.0162(8) 0.0044(7) -0.0005(6) -0.0014(6)
C30 0.0173(8) 0.0224(9) 0.0152(9) 0.0042(7) -0.0004(7) -0.0018(7)
C45 0.0202(9) 0.0169(8) 0.0198(9) 0.0013(7) 0.0014(7) 0.0035(7)
C19 0.0127(8) 0.0120(8) 0.0254(9) -0.0002(7) 0.0033(7) -0.0019(6)
C65 0.0174(9) 0.0231(9) 0.0209(9) 0.0008(7) -0.0016(7) -0.0013(7)
C48 0.0207(9) 0.0151(8) 0.0145(8) 0.0024(7) 0.0016(7) -0.0016(7)
C17 0.0153(8) 0.0169(8) 0.0191(9) 0.0048(7) -0.0016(7) 0.0013(7)
C56 0.0267(9) 0.0153(8) 0.0172(9) -0.0017(7) 0.0003(7) -0.0001(7)
C50 0.0168(8) 0.0250(9) 0.0163(9) 0.0010(7) -0.0007(7) -0.0055(7)
C4 0.0209(9) 0.0153(8) 0.0180(9) 0.0001(7) 0.0043(7) -0.0039(7)
C24 0.0166(8) 0.0177(9) 0.0271(10) -0.0018(7) 0.0004(7) 0.0011(7)
C20 0.0173(9) 0.0169(9) 0.0320(10) 0.0041(8) 0.0042(8) 0.0007(7)
C35 0.0200(9) 0.0206(9) 0.0259(10) 0.0022(7) 0.0036(7) -0.0024(7)
C44 0.0279(10) 0.0246(10) 0.0184(9) -0.0016(7) 0.0013(8) 0.0077(8)
C59 0.0286(10) 0.0159(9) 0.0220(9) 0.0017(7) -0.0012(8) -0.0001(7)
C51 0.0156(8) 0.0221(9) 0.0172(9) 0.0009(7) 0.0001(7) -0.0002(7)
C29 0.0246(9) 0.0269(10) 0.0167(9) -0.0007(7) 0.0027(7) 0.0003(8)
C39 0.0187(9) 0.0291(10) 0.0229(10) -0.0027(8) 0.0021(7) -0.0026(8)
C57 0.0267(10) 0.0220(9) 0.0228(10) 0.0011(7) 0.0072(8) 0.0053(8)
C5 0.0249(9) 0.0169(9) 0.0223(9) 0.0023(7) 0.0038(8) -0.0009(7)
C62 0.0260(10) 0.0185(9) 0.0339(11) -0.0045(8) 0.0003(8) 0.0010(8)
C41 0.0262(10) 0.0185(9) 0.0249(10) 0.0022(7) 0.0093(8) 0.0039(7)
C64 0.0213(9) 0.0258(10) 0.0261(10) 0.0092(8) -0.0035(8) -0.0023(8)
C9 0.0226(9) 0.0174(9) 0.0237(9) 0.0013(7) 0.0004(7) -0.0025(7)
C63 0.0247(10) 0.0138(9) 0.0411(12) 0.0049(8) -0.0019(9) -0.0019(7)
C23 0.0205(9) 0.0286(10) 0.0305(11) -0.0103(8) 0.0032(8) -0.0015(8)
C36 0.0353(11) 0.0223(10) 0.0339(11) -0.0044(8) 0.0089(9) -0.0035(9)
C58 0.0400(12) 0.0188(9) 0.0201(10) -0.0026(7) -0.0026(8) 0.0030(8)
C28 0.0268(10) 0.0390(12) 0.0191(9) -0.0086(8) -0.0006(8) -0.0090(9)
C52 0.0191(9) 0.0373(11) 0.0227(10) -0.0058(8) -0.0048(8) -0.0056(8)
C26 0.0176(9) 0.0337(11) 0.0165(9) -0.0011(8) 0.0010(7) -0.0007(8)
C8 0.0308(10) 0.0245(10) 0.0208(10) -0.0002(8) -0.0020(8) -0.0077(8)
C15 0.0387(11) 0.0198(9) 0.0219(10) 0.0040(8) 0.0018(8) 0.0015(8)
C7 0.0391(11) 0.0200(9) 0.0225(10) -0.0059(8) 0.0079(9) -0.0090(8)
C22 0.0212(10) 0.0224(10) 0.0469(13) -0.0141(9) 0.0088(9) 0.0005(8)
C43 0.0278(10) 0.0257(10) 0.0304(11) -0.0122(8) 0.0034(8) 0.0026(8)
C21 0.0203(9) 0.0161(9) 0.0501(13) 0.0013(9) 0.0079(9) 0.0047(7)
C38 0.0214(10) 0.0362(12) 0.0346(12) -0.0039(9) 0.0008(8) -0.0090(9)
C11 0.0483(13) 0.0199(10) 0.0182(9) 0.0023(7) 0.0053(9) -0.0080(9)
C6 0.0341(11) 0.0144(9) 0.0294(11) 0.0000(7) 0.0101(9) 0.0011(8)
C42 0.0316(11) 0.0143(9) 0.0425(12) -0.0055(8) 0.0135(9) -0.0012(8)
C13 0.0566(15) 0.0394(12) 0.0145(10) 0.0006(9) 0.0038(9) -0.0074(11)
C37 0.0334(11) 0.0290(11) 0.0362(12) -0.0083(9) 0.0017(9) -0.0136(9)
C27 0.0177(9) 0.0504(14) 0.0223(10) -0.0070(9) -0.0013(8) -0.0084(9)
C14 0.0522(14) 0.0294(11) 0.0198(10) 0.0105(8) 0.0022(9) 0.0008(10)
B1 0.0152(9) 0.0141(9) 0.0146(9) 0.0008(7) 0.0006(7) -0.0002(7)
C12 0.0733(18) 0.0273(11) 0.0233(11) -0.0046(9) 0.0093(11) -0.0134(11)
C55 0.0219(11) 0.0786(19) 0.0383(13) -0.0094(13) 0.0010(9) -0.0174(12)
C54 0.0259(11) 0.0755(19) 0.0430(14) -0.0299(13) -0.0071(10) -0.0075(12)
C53 0.0413(14) 0.0570(17) 0.0614(18) 0.0074(14) -0.0309(13) -0.0019(13)

loop_
_atom_type_symbol
_atom_type_description
_atom_type_scat_dispersion_real
_atom_type_scat_dispersion_imag
_atom_type_scat_source
C C 0.0033 0.0016 'International Tables Vol C Tables 4.2.6.8 and 6.1.1.4'
H H 0.0000 0.0000 'International Tables Vol C Tables 4.2.6.8 and 6.1.1.4'
B B 0.0013 0.0007 'International Tables Vol C Tables 4.2.6.8 and 6.1.1.4'
N N 0.0061 0.0033 'International Tables Vol C Tables 4.2.6.8 and 6.1.1.4'
O O 0.0106 0.0060 'International Tables Vol C Tables 4.2.6.8 and 6.1.1.4'
Fe Fe 0.3463 0.8444 'International Tables Vol C Tables 4.2.6.8 and 6.1.1.4'

loop_
_geom_angle_atom_site_label_1
_geom_angle_atom_site_label_2
_geom_angle_atom_site_label_3
_geom_angle
_geom_angle_site_symmetry_1
_geom_angle_site_symmetry_3
_geom_angle_publ_flag
O1 Fe1 N1 125.38(5) . . ?
O1 Fe1 N3 131.46(5) . . ?
N1 Fe1 N3 99.24(5) . . ?
O1 Fe1 N5 117.17(5) . . ?
N1 Fe1 N5 83.93(5) . . ?
N3 Fe1 N5 82.21(5) . . ?
O1 Fe1 N7 78.67(5) . . ?
N1 Fe1 N7 94.46(5) . . ?
N3 Fe1 N7 79.91(5) . . ?
N5 Fe1 N7 161.55(5) . . ?
C47 O1 Fe1 120.37(11) . . ?
C33 N3 N4 107.32(14) . . ?
C33 N3 Fe1 135.81(12) . . ?
N4 N3 Fe1 114.48(10) . . ?
C3 N2 N1 109.51(14) . . ?
C3 N2 B1 127.65(14) . . ?
N1 N2 B1 122.73(13) . . ?
N3 N4 C31 109.42(14) . . ?
N3 N4 B1 117.99(14) . . ?
C31 N4 B1 131.78(14) . . ?
C18 N5 N6 106.68(13) . . ?
C18 N5 Fe1 140.41(12) . . ?
N6 N5 Fe1 112.43(10) . . ?
C1 N1 N2 106.65(14) . . ?
C1 N1 Fe1 140.36(12) . . ?
N2 N1 Fe1 112.69(10) . . ?
C16 N6 N5 109.85(14) . . ?
C16 N6 B1 129.74(14) . . ?
N5 N6 B1 120.29(13) . . ?
C60 N7 C46 120.03(14) . . ?
C60 N7 Fe1 116.02(10) . . ?
C46 N7 Fe1 104.17(10) . . ?
C60 N7 H7A 109.2(13) . . ?
C46 N7 H7A 106.3(13) . . ?
Fe1 N7 H7A 98.7(13) . . ?
O1 C47 C46 119.77(15) . . ?
O1 C47 C48 122.31(15) . . ?
C46 C47 C48 117.91(15) . . ?
N3 C33 C32 109.71(15) . . ?
N3 C33 C34 120.78(16) . . ?
C32 C33 C34 129.47(16) . . ?
C51 C46 C47 122.53(16) . . ?
C51 C46 N7 120.74(16) . . ?
C47 C46 N7 116.53(15) . . ?
N5 C18 C17 109.83(15) . . ?
N5 C18 C19 122.86(15) . . ?
C17 C18 C19 127.06(16) . . ?
C35 C34 C39 118.80(17) . . ?
C35 C34 C33 120.95(16) . . ?
C39 C34 C33 120.25(17) . . ?
C65 C60 C61 119.66(17) . . ?
C65 C60 N7 122.10(16) . . ?
C61 C60 N7 118.14(16) . . ?
C31 C32 C33 105.82(16) . . ?
C31 C32 H32 127.1 . . ?
C33 C32 H32 127.1 . . ?
N2 C3 C2 107.99(15) . . ?
N2 C3 C4 125.35(16) . . ?
C2 C3 C4 126.58(16) . . ?
N4 C31 C32 107.72(15) . . ?
N4 C31 C40 124.18(15) . . ?
C32 C31 C40 127.92(16) . . ?
C11 C10 C15 117.66(17) . . ?
C11 C10 C1 123.48(16) . . ?
C15 C10 C1 118.82(17) . . ?
C3 C2 C1 106.12(15) . . ?
C3 C2 H2 126.9 . . ?
C1 C2 H2 126.9 . . ?
C30 C25 C26 118.32(16) . . ?
C30 C25 C16 124.11(16) . . ?
C26 C25 C16 117.57(16) . . ?
C50 C49 C48 124.20(16) . . ?
C50 C49 H49 117.9 . . ?
C48 C49 H49 117.9 . . ?
C41 C40 C45 118.71(17) . . ?
C41 C40 C31 123.08(16) . . ?
C45 C40 C31 118.20(16) . . ?
C62 C61 C60 120.21(18) . . ?
C62 C61 H61 119.9 . . ?
C60 C61 H61 119.9 . . ?
N1 C1 C2 109.73(15) . . ?
N1 C1 C10 124.30(16) . . ?
C2 C1 C10 125.89(16) . . ?
N6 C16 C17 107.54(15) . . ?
N6 C16 C25 124.17(15) . . ?
C17 C16 C25 128.03(15) . . ?
C29 C30 C25 121.00(17) . . ?
C29 C30 H30 119.5 . . ?
C25 C30 H30 119.5 . . ?
C44 C45 C40 120.89(17) . . ?
C44 C45 H45 119.6 . . ?
C40 C45 H45 119.6 . . ?
C24 C19 C20 118.80(17) . . ?
C24 C19 C18 121.18(16) . . ?
C20 C19 C18 119.92(16) . . ?
C60 C65 C64 119.35(18) . . ?
C60 C65 H65 120.3 . . ?
C64 C65 H65 120.3 . . ?
C49 C48 C47 117.73(16) . . ?
C49 C48 C56 121.54(16) . . ?
C47 C48 C56 120.72(15) . . ?
C16 C17 C18 106.09(15) . . ?
C16 C17 H17 127.0 . . ?
C18 C17 H17 127.0 . . ?
C48 C56 C58 112.76(16) . . ?
C48 C56 C57 108.42(14) . . ?
C58 C56 C57 107.78(16) . . ?
C48 C56 C59 110.78(15) . . ?
C58 C56 C59 107.17(15) . . ?
C57 C56 C59 109.87(16) . . ?
C51 C50 C49 116.93(16) . . ?
C51 C50 C52 119.54(17) . . ?
C49 C50 C52 123.46(17) . . ?
C9 C4 C5 118.98(17) . . ?
C9 C4 C3 123.20(16) . . ?
C5 C4 C3 117.79(16) . . ?
C23 C24 C19 120.38(18) . . ?
C23 C24 H24 119.8 . . ?
C19 C24 H24 119.8 . . ?
C21 C20 C19 120.44(19) . . ?
C21 C20 H20 119.8 . . ?
C19 C20 H20 119.8 . . ?
C36 C35 C34 120.66(18) . . ?
C36 C35 H35 119.7 . . ?
C34 C35 H35 119.7 . . ?
C43 C44 C45 119.85(18) . . ?
C43 C44 H44 120.1 . . ?
C45 C44 H44 120.1 . . ?
C56 C59 H59A 109.5 . . ?
C56 C59 H59B 109.5 . . ?
H59A C59 H59B 109.5 . . ?
C56 C59 H59C 109.5 . . ?
H59A C59 H59C 109.5 . . ?
H59B C59 H59C 109.5 . . ?
C46 C51 C50 120.68(17) . . ?
C46 C51 H51 119.7 . . ?
C50 C51 H51 119.7 . . ?
C30 C29 C28 120.07(18) . . ?
C30 C29 H29 120.0 . . ?
C28 C29 H29 120.0 . . ?
C38 C39 C34 120.37(19) . . ?
C38 C39 H39 119.8 . . ?
C34 C39 H39 119.8 . . ?
C56 C57 H57A 109.5 . . ?
C56 C57 H57B 109.5 . . ?
H57A C57 H57B 109.5 . . ?
C56 C57 H57C 109.5 . . ?
H57A C57 H57C 109.5 . . ?
H57B C57 H57C 109.5 . . ?
C6 C5 C4 120.69(18) . . ?
C6 C5 H5 119.7 . . ?
C4 C5 H5 119.7 . . ?
C63 C62 C61 120.35(19) . . ?
C63 C62 H62 119.8 . . ?
C61 C62 H62 119.8 . . ?
C42 C41 C40 120.07(18) . . ?
C42 C41 H41 120.0 . . ?
C40 C41 H41 120.0 . . ?
C63 C64 C65 121.15(18) . . ?
C63 C64 H64 119.4 . . ?
C65 C64 H64 119.4 . . ?
C8 C9 C4 120.01(18) . . ?
C8 C9 H9 120.0 . . ?
C4 C9 H9 120.0 . . ?
C62 C63 C64 119.27(18) . . ?
C62 C63 H63 120.4 . . ?
C64 C63 H63 120.4 . . ?
C22 C23 C24 120.06(19) . . ?
C22 C23 H23 120.0 . . ?
C24 C23 H23 120.0 . . ?
C37 C36 C35 120.0(2) . . ?
C37 C36 H36 120.0 . . ?
C35 C36 H36 120.0 . . ?
C56 C58 H58A 109.5 . . ?
C56 C58 H58B 109.5 . . ?
H58A C58 H58B 109.5 . . ?
C56 C58 H58C 109.5 . . ?
H58A C58 H58C 109.5 . . ?
H58B C58 H58C 109.5 . . ?
C27 C28 C29 119.51(18) . . ?
C27 C28 H28 120.2 . . ?
C29 C28 H28 120.2 . . ?
C53 C52 C54 108.6(2) . . ?
C53 C52 C55 108.9(2) . . ?
C54 C52 C55 108.4(2) . . ?
C53 C52 C50 110.16(17) . . ?
C54 C52 C50 112.36(17) . . ?
C55 C52 C50 108.34(16) . . ?
C27 C26 C25 120.61(18) . . ?
C27 C26 H26 119.7 . . ?
C25 C26 H26 119.7 . . ?
C9 C8 C7 120.47(18) . . ?
C9 C8 H8 119.8 . . ?
C7 C8 H8 119.8 . . ?
C14 C15 C10 121.28(19) . . ?
C14 C15 H15 119.4 . . ?
C10 C15 H15 119.4 . . ?
C6 C7 C8 119.59(18) . . ?
C6 C7 H7 120.2 . . ?
C8 C7 H7 120.2 . . ?
C23 C22 C21 119.98(18) . . ?
C23 C22 H22 120.0 . . ?
C21 C22 H22 120.0 . . ?
C44 C43 C42 119.70(18) . . ?
C44 C43 H43 120.1 . . ?
C42 C43 H43 120.1 . . ?
C20 C21 C22 120.29(18) . . ?
C20 C21 H21 119.9 . . ?
C22 C21 H21 119.9 . . ?
C37 C38 C39 120.13(19) . . ?
C37 C38 H38 119.9 . . ?
C39 C38 H38 119.9 . . ?
C10 C11 C12 120.83(19) . . ?
C10 C11 H11 119.6 . . ?
C12 C11 H11 119.6 . . ?
C5 C6 C7 120.22(18) . . ?
C5 C6 H6 119.9 . . ?
C7 C6 H6 119.9 . . ?
C41 C42 C43 120.69(19) . . ?
C41 C42 H42 119.7 . . ?
C43 C42 H42 119.7 . . ?
C12 C13 C14 119.1(2) . . ?
C12 C13 H13 120.5 . . ?
C14 C13 H13 120.5 . . ?
C36 C37 C38 120.07(19) . . ?
C36 C37 H37 120.0 . . ?
C38 C37 H37 120.0 . . ?
C26 C27 C28 120.46(18) . . ?
C26 C27 H27 119.8 . . ?
C28 C27 H27 119.8 . . ?
C13 C14 C15 120.43(19) . . ?
C13 C14 H14 119.8 . . ?
C15 C14 H14 119.8 . . ?
N2 B1 N6 109.55(14) . . ?
N2 B1 N4 112.39(14) . . ?
N6 B1 N4 106.73(14) . . ?
N2 B1 H1 107.8(10) . . ?
N6 B1 H1 111.0(10) . . ?
N4 B1 H1 109.4(10) . . ?
C13 C12 C11 120.7(2) . . ?
C13 C12 H12 119.6 . . ?
C11 C12 H12 119.6 . . ?
C52 C55 H55A 109.5 . . ?
C52 C55 H55B 109.5 . . ?
H55A C55 H55B 109.5 . . ?
C52 C55 H55C 109.5 . . ?
H55A C55 H55C 109.5 . . ?
H55B C55 H55C 109.5 . . ?
C52 C54 H54A 109.5 . . ?
C52 C54 H54B 109.5 . . ?
H54A C54 H54B 109.5 . . ?
C52 C54 H54C 109.5 . . ?
H54A C54 H54C 109.5 . . ?
H54B C54 H54C 109.5 . . ?
C52 C53 H53A 109.5 . . ?
C52 C53 H53B 109.5 . . ?
H53A C53 H53B 109.5 . . ?
C52 C53 H53C 109.5 . . ?
H53A C53 H53C 109.5 . . ?
H53B C53 H53C 109.5 . . ?

loop_
_geom_bond_atom_site_label_1
_geom_bond_atom_site_label_2
_geom_bond_distance
_geom_bond_site_symmetry_2
_geom_bond_publ_flag
Fe1 O1 1.9136(12) . ?
Fe1 N1 2.1153(15) . ?
Fe1 N3 2.1277(15) . ?
Fe1 N5 2.2287(14) . ?
Fe1 N7 2.3453(14) . ?
O1 C47 1.345(2) . ?
N3 C33 1.342(2) . ?
N3 N4 1.365(2) . ?
N2 C3 1.361(2) . ?
N2 N1 1.3717(19) . ?
N2 B1 1.547(2) . ?
N4 C31 1.365(2) . ?
N4 B1 1.560(2) . ?
N5 C18 1.344(2) . ?
N5 N6 1.3719(19) . ?
N1 C1 1.344(2) . ?
N6 C16 1.364(2) . ?
N6 B1 1.550(2) . ?
N7 C60 1.429(2) . ?
N7 C46 1.451(2) . ?
N7 H7A 0.87(2) . ?
C47 C46 1.400(2) . ?
C47 C48 1.419(2) . ?
C33 C32 1.398(2) . ?
C33 C34 1.477(2) . ?
C46 C51 1.386(2) . ?
C18 C17 1.400(2) . ?
C18 C19 1.469(2) . ?
C34 C35 1.392(3) . ?
C34 C39 1.399(3) . ?
C60 C65 1.389(3) . ?
C60 C61 1.394(3) . ?
C32 C31 1.384(2) . ?
C32 H32 0.9300 . ?
C3 C2 1.369(3) . ?
C3 C4 1.482(2) . ?
C31 C40 1.474(2) . ?
C10 C11 1.390(3) . ?
C10 C15 1.393(3) . ?
C10 C1 1.474(2) . ?
C2 C1 1.397(2) . ?
C2 H2 0.9300 . ?
C25 C30 1.395(3) . ?
C25 C26 1.399(2) . ?
C25 C16 1.480(2) . ?
C49 C50 1.396(3) . ?
C49 C48 1.400(2) . ?
C49 H49 0.9300 . ?
C40 C41 1.394(3) . ?
C40 C45 1.395(3) . ?
C61 C62 1.387(3) . ?
C61 H61 0.9300 . ?
C16 C17 1.379(3) . ?
C30 C29 1.387(3) . ?
C30 H30 0.9300 . ?
C45 C44 1.384(3) . ?
C45 H45 0.9300 . ?
C19 C24 1.393(3) . ?
C19 C20 1.396(2) . ?
C65 C64 1.389(3) . ?
C65 H65 0.9300 . ?
C48 C56 1.534(3) . ?
C17 H17 0.9300 . ?
C56 C58 1.534(2) . ?
C56 C57 1.537(3) . ?
C56 C59 1.541(2) . ?
C50 C51 1.386(3) . ?
C50 C52 1.535(2) . ?
C4 C9 1.395(3) . ?
C4 C5 1.396(3) . ?
C24 C23 1.388(3) . ?
C24 H24 0.9300 . ?
C20 C21 1.381(3) . ?
C20 H20 0.9300 . ?
C35 C36 1.391(3) . ?
C35 H35 0.9300 . ?
C44 C43 1.383(3) . ?
C44 H44 0.9300 . ?
C59 H59A 0.9600 . ?
C59 H59B 0.9600 . ?
C59 H59C 0.9600 . ?
C51 H51 0.9300 . ?
C29 C28 1.389(3) . ?
C29 H29 0.9300 . ?
C39 C38 1.389(3) . ?
C39 H39 0.9300 . ?
C57 H57A 0.9600 . ?
C57 H57B 0.9600 . ?
C57 H57C 0.9600 . ?
C5 C6 1.382(3) . ?
C5 H5 0.9300 . ?
C62 C63 1.382(3) . ?
C62 H62 0.9300 . ?
C41 C42 1.384(3) . ?
C41 H41 0.9300 . ?
C64 C63 1.385(3) . ?
C64 H64 0.9300 . ?
C9 C8 1.389(3) . ?
C9 H9 0.9300 . ?
C63 H63 0.9300 . ?
C23 C22 1.381(3) . ?
C23 H23 0.9300 . ?
C36 C37 1.383(3) . ?
C36 H36 0.9300 . ?
C58 H58A 0.9600 . ?
C58 H58B 0.9600 . ?
C58 H58C 0.9600 . ?
C28 C27 1.387(3) . ?
C28 H28 0.9300 . ?
C52 C53 1.522(3) . ?
C52 C54 1.525(3) . ?
C52 C55 1.532(3) . ?
C26 C27 1.386(3) . ?
C26 H26 0.9300 . ?
C8 C7 1.389(3) . ?
C8 H8 0.9300 . ?
C15 C14 1.385(3) . ?
C15 H15 0.9300 . ?
C7 C6 1.385(3) . ?
C7 H7 0.9300 . ?
C22 C21 1.381(3) . ?
C22 H22 0.9300 . ?
C43 C42 1.384(3) . ?
C43 H43 0.9300 . ?
C21 H21 0.9300 . ?
C38 C37 1.386(3) . ?
C38 H38 0.9300 . ?
C11 C12 1.390(3) . ?
C11 H11 0.9300 . ?
C6 H6 0.9300 . ?
C42 H42 0.9300 . ?
C13 C12 1.378(3) . ?
C13 C14 1.379(3) . ?
C13 H13 0.9300 . ?
C37 H37 0.9300 . ?
C27 H27 0.9300 . ?
C14 H14 0.9300 . ?
B1 H1 1.078(18) . ?
C12 H12 0.9300 . ?
C55 H55A 0.9600 . ?
C55 H55B 0.9600 . ?
C55 H55C 0.9600 . ?
C54 H54A 0.9600 . ?
C54 H54B 0.9600 . ?
C54 H54C 0.9600 . ?
C53 H53A 0.9600 . ?
C53 H53B 0.9600 . ?
C53 H53C 0.9600 . ?
